data_1503165
loop_
_publ_author_name
'Mani, Ganesan'
'Guchhait, Tapas'
'Kumar, Rajnish'
'Kumar, Shanish'

_publ_section_title
;
 Macrocyclic and acyclic molecules synthesized from dipyrrolylmethanes:
 receptors for anions.
;
_journal_issue 17
_journal_name_full 'Organic letters'
_journal_page_first 3910
_journal_page_last 3913
_journal_paper_doi 10.1021/ol101598e
_journal_volume 12
_journal_year 2010
_chemical_formula_sum 'C32 H48 N6 O4 S'
_chemical_formula_weight 612.82
_chemical_name_systematic
;
 ?
;
_space_group_IT_number 36
_symmetry_cell_setting orthorhombic
_symmetry_space_group_name_Hall 'C 2c -2'
_symmetry_space_group_name_H-M 'C m c 21'
_atom_sites_solution_hydrogens geom
_atom_sites_solution_primary direct
_atom_sites_solution_secondary difmap
_audit_creation_method SHELXL-97
_cell_angle_alpha 90.00
_cell_angle_beta 90.00
_cell_angle_gamma 90.00
_cell_formula_units_Z 4
_cell_length_a 17.106(4)
_cell_length_b 16.317(4)
_cell_length_c 11.461(4)
_cell_measurement_reflns_used 4840
_cell_measurement_temperature 200(2)
_cell_measurement_theta_max 31.87
_cell_measurement_theta_min 1.72
_cell_volume 3199.0(16)
_computing_structure_refinement 'SHELXL-97 (Sheldrick, 2008)'
_computing_structure_solution 'SHELXS-97 (Sheldrick, 1990)'
_diffrn_ambient_temperature 200(2)
_diffrn_measured_fraction_theta_full 0.999
_diffrn_measured_fraction_theta_max 0.948
_diffrn_measurement_device_type 'Bruker-APEX-II CCD area detector'
_diffrn_measurement_method hemisphere
_diffrn_radiation_monochromator graphite
_diffrn_radiation_source 'fine-focus sealed tube'
_diffrn_radiation_type MoK\a
_diffrn_radiation_wavelength 0.71073
_diffrn_reflns_av_R_equivalents 0.1221
_diffrn_reflns_av_sigmaI/netI 0.1364
_diffrn_reflns_limit_h_max 23
_diffrn_reflns_limit_h_min -24
_diffrn_reflns_limit_k_max 24
_diffrn_reflns_limit_k_min -23
_diffrn_reflns_limit_l_max 16
_diffrn_reflns_limit_l_min -16
_diffrn_reflns_number 23858
_diffrn_reflns_theta_full 25.00
_diffrn_reflns_theta_max 31.87
_diffrn_reflns_theta_min 1.72
_exptl_absorpt_coefficient_mu 0.147
_exptl_absorpt_correction_T_max 0.987
_exptl_absorpt_correction_T_min 0.981
_exptl_absorpt_correction_type multi-scan
_exptl_absorpt_process_details SADABS
_exptl_crystal_colour Colorless
_exptl_crystal_density_diffrn 1.272
_exptl_crystal_density_meas ?
_exptl_crystal_density_method 'not measured'
_exptl_crystal_description Needle
_exptl_crystal_F_000 1320
_exptl_crystal_size_max 0.373
_exptl_crystal_size_mid 0.111
_exptl_crystal_size_min 0.091
_refine_diff_density_max 0.181
_refine_diff_density_min -0.285
_refine_diff_density_rms 0.044
_refine_ls_abs_structure_details 'Flack H D (1983), Acta Cryst. A39, 876-881'
_refine_ls_abs_structure_Flack 0.04(12)
_refine_ls_extinction_method none
_refine_ls_goodness_of_fit_ref 1.012
_refine_ls_hydrogen_treatment constr
_refine_ls_matrix_type full
_refine_ls_number_parameters 236
_refine_ls_number_reflns 4840
_refine_ls_number_restraints 20
_refine_ls_restrained_S_all 1.036
_refine_ls_R_factor_all 0.1874
_refine_ls_R_factor_gt 0.0724
_refine_ls_shift/su_max 0.000
_refine_ls_shift/su_mean 0.000
_refine_ls_structure_factor_coef Fsqd
_refine_ls_weighting_details 'calc w=1/[\s^2^(Fo^2^)+(0.0349P)^2^+1.5333P] where P=(Fo^2^+2Fc^2^)/3'
_refine_ls_weighting_scheme calc
_refine_ls_wR_factor_gt 0.1006
_refine_ls_wR_factor_ref 0.1287
_reflns_number_gt 2347
_reflns_number_total 4840
_reflns_threshold_expression >2\s(I)
_cod_data_source_file ol101598e_si_002.cif
_cod_data_source_block gmtgs_3a
_cod_depositor_comments
;
The following automatic conversions were performed:

'_symmetry_cell_setting' value 'Orthorhombic' changed to
'orthorhombic' according to
/home/saulius/struct/CIF-dictionaries/cif_core.dic dictionary named
'cif_core.dic' version 2.4.2 from 2011-04-26.

Automatic conversion script
Id: cif_fix_values 1715 2011-07-08 13:25:40Z adriana 

The following automatic conversions were performed:

'_exptl_crystal_density_meas' value 'not measured' was changed to '?'
- the value is perceived as not measured.

Automatic conversion script
Id: cif_fix_values 3008 2015-01-20 13:52:24Z robertas 
;
_cod_original_sg_symbol_H-M Cmc2(1)
_cod_database_code 1503165

loop_
_symmetry_equiv_pos_as_xyz
'x, y, z'
'-x, -y, z+1/2'
'-x, y, z'
'x, -y, z+1/2'
'x+1/2, y+1/2, z'
'-x+1/2, -y+1/2, z+1/2'
'-x+1/2, y+1/2, z'
'x+1/2, -y+1/2, z+1/2'

loop_
_atom_site_label
_atom_site_type_symbol
_atom_site_fract_x
_atom_site_fract_y
_atom_site_fract_z
_atom_site_U_iso_or_equiv
_atom_site_adp_type
_atom_site_occupancy
_atom_site_symmetry_multiplicity
_atom_site_calc_flag
_atom_site_refinement_flags
_atom_site_disorder_assembly
_atom_site_disorder_group
S1 S 0.0000 0.33425(7) -0.13217(10) 0.0358(3) Uani 1 2 d S . .
O1 O 0.0000 0.30304(17) -0.0092(3) 0.0430(8) Uani 1 2 d S . .
O2 O 0.0800(3) 0.3509(4) -0.1690(4) 0.0578(15) Uani 0.50 1 d P . .
O3 O -0.0357(3) 0.2720(3) -0.2042(4) 0.075(2) Uani 0.50 1 d P . .
O4 O -0.0470(3) 0.4089(3) -0.1318(6) 0.0697(16) Uani 0.50 1 d P . .
N1 N 0.0000 0.1353(2) -0.0198(3) 0.0425(10) Uani 1 2 d S . .
H1 H 0.0000 0.1922 -0.0233 0.051 Uiso 1 2 calc SR . .
N2 N 0.17250(15) 0.21226(17) -0.0508(2) 0.0474(8) Uani 1 1 d . . .
H2A H 0.1471 0.2502 -0.0900 0.057 Uiso 1 1 calc R . .
N3 N 0.17476(14) 0.40231(15) 0.0378(2) 0.0391(7) Uani 1 1 d . A .
H3A H 0.1530 0.3954 -0.0311 0.047 Uiso 1 1 calc R . .
N4 N 0.0000 0.4456(2) 0.1320(3) 0.0408(9) Uani 1 2 d S . .
H4 H 0.0000 0.4039 0.0766 0.049 Uiso 1 2 calc SR . .
C1 C 0.0000 0.1116(4) 0.1051(5) 0.0721(18) Uani 1 2 d S . .
H1A H 0.0493 0.1288 0.1413 0.108 Uiso 0.50 1 calc PR . .
H1B H -0.0055 0.0520 0.1118 0.108 Uiso 0.50 1 calc PR . .
H1C H -0.0438 0.1384 0.1449 0.108 Uiso 0.50 1 calc PR . .
C2 C 0.0718(2) 0.1052(2) -0.0846(3) 0.0549(10) Uani 1 1 d . . .
H2B H 0.0715 0.0445 -0.0850 0.066 Uiso 1 1 calc R . .
H2C H 0.0687 0.1238 -0.1667 0.066 Uiso 1 1 calc R . .
C3 C 0.1467(2) 0.1341(2) -0.0337(3) 0.0475(9) Uani 1 1 d . . .
C4 C 0.2018(2) 0.0949(2) 0.0293(4) 0.0608(11) Uani 1 1 d . . .
H4A H 0.1998 0.0393 0.0539 0.073 Uiso 1 1 calc R . .
C5 C 0.2625(2) 0.1501(2) 0.0523(3) 0.0544(10) Uani 1 1 d . . .
H5A H 0.3087 0.1386 0.0953 0.065 Uiso 1 1 calc R . .
C6 C 0.2437(2) 0.2233(2) 0.0020(3) 0.0444(8) Uani 1 1 d . A .
C7 C 0.28654(19) 0.3039(2) 0.0001(3) 0.0538(10) Uani 1 1 d D . .
C8 C 0.3705(6) 0.2799(9) 0.0394(12) 0.053(3) Uani 0.505(4) 1 d PD A 1
H8A H 0.4001 0.3312 0.0526 0.064 Uiso 0.505(4) 1 calc PR A 1
H8B H 0.3663 0.2518 0.1156 0.064 Uiso 0.505(4) 1 calc PR A 1
C9 C 0.4187(4) 0.2262(5) -0.0404(8) 0.0705(19) Uani 0.505(4) 1 d PD A 1
H9A H 0.4658 0.2080 0.0007 0.106 Uiso 0.505(4) 1 calc PR A 1
H9B H 0.4337 0.2575 -0.1100 0.106 Uiso 0.505(4) 1 calc PR A 1
H9C H 0.3878 0.1784 -0.0638 0.106 Uiso 0.505(4) 1 calc PR A 1
C10 C 0.2867(10) 0.3263(13) -0.1333(11) 0.053(3) Uani 0.505(4) 1 d PD A 1
H10A H 0.3090 0.2801 -0.1783 0.064 Uiso 0.505(4) 1 calc PR A 1
H10B H 0.2322 0.3347 -0.1599 0.064 Uiso 0.505(4) 1 calc PR A 1
C11 C 0.3338(4) 0.4034(5) -0.1577(6) 0.0585(15) Uani 0.505(4) 1 d PD A 1
H11A H 0.3285 0.4183 -0.2401 0.088 Uiso 0.505(4) 1 calc PR A 1
H11B H 0.3890 0.3933 -0.1398 0.088 Uiso 0.505(4) 1 calc PR A 1
H11C H 0.3144 0.4483 -0.1089 0.088 Uiso 0.505(4) 1 calc PR A 1
C8' C 0.3668(6) 0.3036(8) 0.0676(13) 0.053(3) Uani 0.495(4) 1 d PD A 2
H8'A H 0.3548 0.2919 0.1504 0.064 Uiso 0.495(4) 1 calc PR A 2
H8'B H 0.3972 0.2564 0.0379 0.064 Uiso 0.495(4) 1 calc PR A 2
C9' C 0.4212(4) 0.3777(5) 0.0657(9) 0.0705(19) Uani 0.495(4) 1 d PD A 2
H9'A H 0.4704 0.3637 0.1049 0.106 Uiso 0.495(4) 1 calc PR A 2
H9'B H 0.3963 0.4236 0.1064 0.106 Uiso 0.495(4) 1 calc PR A 2
H9'C H 0.4319 0.3933 -0.0153 0.106 Uiso 0.495(4) 1 calc PR A 2
C10' C 0.2976(10) 0.3441(13) -0.1224(11) 0.053(3) Uani 0.495(4) 1 d PD A 2
H10C H 0.2464 0.3501 -0.1617 0.064 Uiso 0.495(4) 1 calc PR A 2
H10D H 0.3212 0.3992 -0.1139 0.064 Uiso 0.495(4) 1 calc PR A 2
C11' C 0.3508(4) 0.2893(5) -0.1939(6) 0.0585(15) Uani 0.495(4) 1 d PD A 2
H11D H 0.3477 0.3051 -0.2762 0.088 Uiso 0.495(4) 1 calc PR A 2
H11E H 0.3343 0.2322 -0.1851 0.088 Uiso 0.495(4) 1 calc PR A 2
H11F H 0.4048 0.2954 -0.1665 0.088 Uiso 0.495(4) 1 calc PR A 2
C12 C 0.24247(18) 0.3655(2) 0.0741(3) 0.0415(8) Uani 1 1 d . A .
C13 C 0.2558(2) 0.3916(3) 0.1850(4) 0.0616(12) Uani 1 1 d . . .
H13A H 0.2985 0.3760 0.2330 0.074 Uiso 1 1 calc R A .
C14 C 0.1954(3) 0.4458(2) 0.2164(3) 0.0622(11) Uani 1 1 d . A .
H14A H 0.1902 0.4734 0.2890 0.075 Uiso 1 1 calc R . .
C15 C 0.1460(2) 0.4516(2) 0.1248(3) 0.0438(8) Uani 1 1 d . . .
C16 C 0.07238(18) 0.4981(2) 0.1111(4) 0.0492(8) Uani 1 1 d . A .
H16A H 0.0701 0.5211 0.0312 0.059 Uiso 1 1 calc R . .
H16B H 0.0722 0.5445 0.1667 0.059 Uiso 1 1 calc R . .
C17 C 0.0000 0.4070(3) 0.2479(5) 0.0572(14) Uani 1 2 d S . .
H17A H -0.0124 0.4483 0.3072 0.086 Uiso 0.50 1 calc PR . .
H17B H 0.0517 0.3837 0.2637 0.086 Uiso 0.50 1 calc PR . .
H17C H -0.0393 0.3634 0.2500 0.086 Uiso 0.50 1 calc PR . .

loop_
_atom_site_aniso_label
_atom_site_aniso_U_11
_atom_site_aniso_U_22
_atom_site_aniso_U_33
_atom_site_aniso_U_23
_atom_site_aniso_U_13
_atom_site_aniso_U_12
S1 0.0391(7) 0.0362(6) 0.0322(6) 0.0026(6) 0.000 0.000
O1 0.058(2) 0.0347(17) 0.0361(18) 0.0045(15) 0.000 0.000
O2 0.040(3) 0.089(4) 0.044(3) 0.012(3) 0.006(2) -0.002(3)
O3 0.108(5) 0.075(4) 0.041(3) -0.010(3) -0.007(3) -0.041(3)
O4 0.089(4) 0.064(4) 0.056(3) 0.028(3) 0.023(3) 0.038(3)
N1 0.058(3) 0.029(2) 0.040(2) -0.0028(18) 0.000 0.000
N2 0.0393(17) 0.0491(19) 0.054(2) 0.0095(15) 0.0032(15) 0.0152(14)
N3 0.0351(15) 0.0459(16) 0.0364(16) -0.0001(14) -0.0082(13) -0.0005(13)
N4 0.052(3) 0.032(2) 0.038(2) -0.0068(18) 0.000 0.000
C1 0.106(5) 0.068(4) 0.043(4) 0.012(3) 0.000 0.000
C2 0.063(2) 0.046(2) 0.056(2) -0.0101(18) 0.004(2) 0.010(2)
C3 0.055(2) 0.037(2) 0.050(2) -0.0063(17) -0.0013(19) 0.0101(18)
C4 0.080(3) 0.038(2) 0.065(3) -0.001(2) -0.010(2) 0.017(2)
C5 0.058(2) 0.049(2) 0.056(2) 0.000(2) -0.0087(19) 0.0177(19)
C6 0.038(2) 0.049(2) 0.046(2) 0.0054(17) 0.0095(16) 0.0131(17)
C7 0.0326(19) 0.064(2) 0.065(3) 0.021(2) 0.0006(18) 0.0065(18)
C8 0.028(2) 0.043(7) 0.088(6) 0.002(5) -0.001(3) 0.013(3)
C9 0.032(3) 0.068(4) 0.111(6) 0.001(4) -0.007(3) 0.000(3)
C10 0.045(4) 0.048(8) 0.066(3) 0.017(4) 0.016(3) 0.001(5)
C11 0.059(4) 0.063(3) 0.053(4) 0.005(3) 0.009(3) -0.003(3)
C8' 0.028(2) 0.043(7) 0.088(6) 0.002(5) -0.001(3) 0.013(3)
C9' 0.032(3) 0.068(4) 0.111(6) 0.001(4) -0.007(3) 0.000(3)
C10' 0.045(4) 0.048(8) 0.066(3) 0.017(4) 0.016(3) 0.001(5)
C11' 0.059(4) 0.063(3) 0.053(4) 0.005(3) 0.009(3) -0.003(3)
C12 0.0320(18) 0.047(2) 0.046(2) 0.0103(16) -0.0051(16) -0.0040(16)
C13 0.053(2) 0.062(3) 0.070(3) 0.017(2) -0.033(2) -0.016(2)
C14 0.078(3) 0.059(3) 0.050(3) -0.008(2) -0.011(2) -0.017(2)
C15 0.049(2) 0.0383(18) 0.044(2) -0.0017(17) -0.0044(18) -0.0096(17)
C16 0.059(2) 0.0343(16) 0.055(2) -0.0033(16) 0.009(2) -0.009(2)
C17 0.058(3) 0.053(3) 0.061(4) 0.010(3) 0.000 0.000

loop_
_atom_type_symbol
_atom_type_description
_atom_type_scat_dispersion_real
_atom_type_scat_dispersion_imag
_atom_type_scat_source
C C 0.0033 0.0016 'International Tables Vol C Tables 4.2.6.8 and 6.1.1.4'
H H 0.0000 0.0000 'International Tables Vol C Tables 4.2.6.8 and 6.1.1.4'
N N 0.0061 0.0033 'International Tables Vol C Tables 4.2.6.8 and 6.1.1.4'
O O 0.0106 0.0060 'International Tables Vol C Tables 4.2.6.8 and 6.1.1.4'
S S 0.1246 0.1234 'International Tables Vol C Tables 4.2.6.8 and 6.1.1.4'

loop_
_geom_angle_atom_site_label_1
_geom_angle_atom_site_label_2
_geom_angle_atom_site_label_3
_geom_angle
_geom_angle_site_symmetry_1
_geom_angle_site_symmetry_3
O3 S1 O3 50.0(5) . 3
O3 S1 O2 64.4(3) . 3
O3 S1 O2 111.3(4) 3 3
O3 S1 O2 111.3(4) . .
O3 S1 O2 64.4(3) 3 .
O2 S1 O2 139.7(4) 3 .
O3 S1 O4 145.3(3) . 3
O3 S1 O4 110.9(4) 3 3
O2 S1 O4 111.2(4) 3 3
O2 S1 O4 47.8(3) . 3
O3 S1 O4 110.9(4) . .
O3 S1 O4 145.3(3) 3 .
O2 S1 O4 47.8(3) 3 .
O2 S1 O4 111.2(4) . .
O4 S1 O4 66.8(5) 3 .
O3 S1 O1 107.4(2) . .
O3 S1 O1 107.4(2) 3 .
O2 S1 O1 109.6(2) 3 .
O2 S1 O1 109.6(2) . .
O4 S1 O1 106.3(3) 3 .
O4 S1 O1 106.3(3) . .
O4 O2 S1 66.2(3) 3 .
O4 O2 O3 121.8(5) 3 3
S1 O2 O3 57.4(3) . 3
O3 O3 S1 65.0(2) 3 .
O3 O3 O2 119.3(3) 3 3
S1 O3 O2 58.2(3) . 3
O2 O4 S1 66.0(3) 3 .
O2 O4 O4 118.5(4) 3 3
S1 O4 O4 56.6(3) . 3
C1 N1 C2 112.9(2) . 3
C1 N1 C2 112.9(2) . .
C2 N1 C2 108.1(4) 3 .
C3 N2 C6 110.3(3) . .
C12 N3 C15 109.8(3) . .
C17 N4 C16 112.5(2) . .
C17 N4 C16 112.5(2) . 3
C16 N4 C16 108.5(3) . 3
C3 C2 N1 113.8(3) . .
C4 C3 N2 107.1(3) . .
C4 C3 C2 131.6(3) . .
N2 C3 C2 121.3(3) . .
C3 C4 C5 108.3(3) . .
C6 C5 C4 108.0(3) . .
C5 C6 N2 106.3(3) . .
C5 C6 C7 131.0(3) . .
N2 C6 C7 122.7(3) . .
C6 C7 C12 109.2(3) . .
C6 C7 C8 103.1(6) . .
C12 C7 C8 117.6(5) . .
C6 C7 C10' 116.1(9) . .
C12 C7 C10' 106.5(8) . .
C8 C7 C10' 104.7(11) . .
C6 C7 C10 102.6(8) . .
C12 C7 C10 113.0(8) . .
C8 C7 C10 109.8(7) . .
C10' C7 C10 13.5(16) . .
C6 C7 C8' 114.5(6) . .
C12 C7 C8' 99.2(6) . .
C8 C7 C8' 18.6(8) . .
C10' C7 C8' 109.7(7) . .
C10 C7 C8' 118.5(10) . .
C9 C8 C7 118.3(8) . .
C11 C10 C7 111.8(12) . .
C9' C8' C7 121.5(9) . .
C11' C10' C7 108.1(11) . .
C13 C12 N3 106.8(3) . .
C13 C12 C7 130.4(3) . .
N3 C12 C7 122.7(3) . .
C12 C13 C14 108.3(3) . .
C15 C14 C13 107.7(3) . .
C14 C15 N3 107.5(3) . .
C14 C15 C16 130.6(4) . .
N3 C15 C16 121.9(3) . .
C15 C16 N4 112.7(3) . .

loop_
_geom_bond_atom_site_label_1
_geom_bond_atom_site_label_2
_geom_bond_distance
_geom_bond_site_symmetry_2
S1 O3 1.444(5) .
S1 O3 1.444(5) 3
S1 O2 1.457(5) 3
S1 O2 1.457(5) .
S1 O4 1.460(5) 3
S1 O4 1.460(5) .
S1 O1 1.499(3) .
O2 O4 1.182(7) 3
O2 O3 1.547(8) 3
O3 O3 1.222(11) 3
O3 O2 1.547(8) 3
O4 O2 1.182(7) 3
O4 O4 1.608(12) 3
N1 C1 1.483(6) .
N1 C2 1.517(4) 3
N1 C2 1.517(4) .
N2 C3 1.364(4) .
N2 C6 1.372(4) .
N3 C12 1.370(4) .
N3 C15 1.372(4) .
N4 C17 1.470(6) .
N4 C16 1.525(4) .
N4 C16 1.525(4) 3
C2 C3 1.486(5) .
C3 C4 1.348(5) .
C4 C5 1.399(5) .
C5 C6 1.365(4) .
C6 C7 1.505(5) .
C7 C12 1.516(5) .
C7 C8 1.555(10) .
C7 C10' 1.561(10) .
C7 C10 1.572(11) .
C7 C8' 1.575(10) .
C8 C9 1.511(12) .
C10 C11 1.520(17) .
C8' C9' 1.526(14) .
C10' C11' 1.516(18) .
C12 C13 1.360(5) .
C13 C14 1.407(5) .
C14 C15 1.351(5) .
C15 C16 1.479(4) .

loop_
_geom_hbond_atom_site_label_D
_geom_hbond_atom_site_label_H
_geom_hbond_atom_site_label_A
_geom_hbond_distance_DH
_geom_hbond_distance_HA
_geom_hbond_distance_DA
_geom_hbond_angle_DHA
_geom_hbond_site_symmetry_A
N1 H1 O1 0.93 1.82 2.740(5) 172.4 .
N1 H1 O3 0.93 2.52 3.133(6) 123.5 .
N1 H1 O3 0.93 2.52 3.133(6) 123.5 3
N1 H1 S1 0.93 2.63 3.493(4) 154.2 .
N2 H2A O2 0.88 2.20 3.076(6) 173.6 .
N2 H2A O3 0.88 2.34 3.085(6) 142.7 3
N2 H2A S1 0.88 2.91 3.680(3) 147.7 .
N3 H3A O2 0.88 2.14 2.992(6) 162.3 .
N3 H3A O4 0.88 2.16 2.927(6) 145.2 3
N4 H4 O1 0.93 1.92 2.833(4) 167.8 .
N4 H4 O4 0.93 2.52 3.185(8) 128.5 .
N4 H4 O4 0.93 2.52 3.185(8) 128.5 3
N4 H4 S1 0.93 2.65 3.530(4) 158.4 .

loop_
_geom_torsion_atom_site_label_1
_geom_torsion_atom_site_label_2
_geom_torsion_atom_site_label_3
_geom_torsion_atom_site_label_4
_geom_torsion
_geom_torsion_site_symmetry_1
_geom_torsion_site_symmetry_4
O3 S1 O2 O4 146.9(4) . 3
O3 S1 O2 O4 165.1(5) 3 3
O2 S1 O2 O4 71.8(9) 3 3
O4 S1 O2 O4 22.8(4) . 3
O1 S1 O2 O4 -94.5(4) . 3
O3 S1 O2 O3 -18.2(3) . 3
O2 S1 O2 O3 -93.3(8) 3 3
O4 S1 O2 O3 -165.1(5) 3 3
O4 S1 O2 O3 -142.3(4) . 3
O1 S1 O2 O3 100.4(3) . 3
O2 S1 O3 O3 157.7(2) 3 3
O2 S1 O3 O3 21.6(2) . 3
O4 S1 O3 O3 66.8(6) 3 3
O4 S1 O3 O3 145.9(3) . 3
O1 S1 O3 O3 -98.39(15) . 3
O3 S1 O3 O2 -157.7(2) 3 3
O2 S1 O3 O2 -136.1(5) . 3
O4 S1 O3 O2 -90.8(7) 3 3
O4 S1 O3 O2 -11.8(4) . 3
O1 S1 O3 O2 103.9(2) . 3
O3 S1 O4 O2 14.4(5) . 3
O3 S1 O4 O2 63.4(7) 3 3
O2 S1 O4 O2 138.7(5) . 3
O4 S1 O4 O2 156.9(3) 3 3
O1 S1 O4 O2 -102.0(4) . 3
O3 S1 O4 O4 -142.5(3) . 3
O3 S1 O4 O4 -93.6(6) 3 3
O2 S1 O4 O4 -156.9(3) 3 3
O2 S1 O4 O4 -18.2(2) . 3
O1 S1 O4 O4 101.1(2) . 3
C1 N1 C2 C3 -57.4(4) . .
C2 N1 C2 C3 177.0(2) 3 .
C6 N2 C3 C4 -0.4(4) . .
C6 N2 C3 C2 -178.3(3) . .
N1 C2 C3 C4 106.0(5) . .
N1 C2 C3 N2 -76.7(4) . .
N2 C3 C4 C5 0.4(4) . .
C2 C3 C4 C5 178.0(4) . .
C3 C4 C5 C6 -0.2(4) . .
C4 C5 C6 N2 0.0(4) . .
C4 C5 C6 C7 179.1(3) . .
C3 N2 C6 C5 0.3(4) . .
C3 N2 C6 C7 -178.9(3) . .
C5 C6 C7 C12 -110.1(4) . .
N2 C6 C7 C12 68.9(4) . .
C5 C6 C7 C8 15.7(7) . .
N2 C6 C7 C8 -165.3(6) . .
C5 C6 C7 C10' 129.5(8) . .
N2 C6 C7 C10' -51.5(8) . .
C5 C6 C7 C10 129.8(8) . .
N2 C6 C7 C10 -51.2(8) . .
C5 C6 C7 C8' 0.1(8) . .
N2 C6 C7 C8' 179.1(7) . .
C6 C7 C8 C9 66.7(12) . .
C12 C7 C8 C9 -173.1(8) . .
C10' C7 C8 C9 -55.1(17) . .
C10 C7 C8 C9 -42.1(14) . .
C8' C7 C8 C9 -163(5) . .
C6 C7 C10 C11 -175.0(9) . .
C12 C7 C10 C11 67.5(12) . .
C8 C7 C10 C11 -66.0(13) . .
C10' C7 C10 C11 4(5) . .
C8' C7 C10 C11 -47.9(17) . .
C6 C7 C8' C9' 174.6(9) . .
C12 C7 C8' C9' -69.2(12) . .
C8 C7 C8' C9' 120(4) . .
C10' C7 C8' C9' 42.1(14) . .
C10 C7 C8' C9' 53.3(17) . .
C6 C7 C10' C11' -65.7(12) . .
C12 C7 C10' C11' 172.5(9) . .
C8 C7 C10' C11' 47.2(15) . .
C10 C7 C10' C11' -67(6) . .
C8' C7 C10' C11' 66.0(13) . .
C15 N3 C12 C13 0.4(4) . .
C15 N3 C12 C7 176.8(3) . .
C6 C7 C12 C13 100.3(4) . .
C8 C7 C12 C13 -16.6(9) . .
C10' C7 C12 C13 -133.6(8) . .
C10 C7 C12 C13 -146.2(8) . .
C8' C7 C12 C13 -19.8(7) . .
C6 C7 C12 N3 -75.3(4) . .
C8 C7 C12 N3 167.8(8) . .
C10' C7 C12 N3 50.8(8) . .
C10 C7 C12 N3 38.2(8) . .
C8' C7 C12 N3 164.7(6) . .
N3 C12 C13 C14 -0.4(4) . .
C7 C12 C13 C14 -176.5(3) . .
C12 C13 C14 C15 0.4(4) . .
C13 C14 C15 N3 -0.1(4) . .
C13 C14 C15 C16 178.4(4) . .
C12 N3 C15 C14 -0.2(4) . .
C12 N3 C15 C16 -178.9(3) . .
C14 C15 C16 N4 -97.8(4) . .
N3 C15 C16 N4 80.6(4) . .
C17 N4 C16 C15 57.1(4) . .
C16 N4 C16 C15 -177.8(2) 3 .
